data_7154940
loop_
_publ_author_name
'Liu, Feng'
'Zhu, Yi-Ran'
'Song, Lu-Gan'
'Lu, Jian-Mei'

_publ_section_title
;
 Synthesis of N-heterocyclic carbene-PdCl2-(iso)quinoline complexes and
 their application in arylamination at low catalyst loadings.
;
_journal_issue 8
_journal_name_full 'Organic &amp; biomolecular chemistry'
_journal_page_first 2563
_journal_page_last 2571
_journal_paper_doi 10.1039/c6ob00013d
_journal_volume 14
_journal_year 2016
_chemical_formula_moiety 'C36 H43 Cl2 N3 Pd'
_chemical_formula_sum 'C36 H43 Cl2 N3 Pd'
_chemical_formula_weight 695.03
_chemical_name_systematic
; 
 ? 
;
_space_group_IT_number 2
_symmetry_cell_setting triclinic
_symmetry_space_group_name_Hall '-P 1'
_symmetry_space_group_name_H-M 'P -1'
_atom_sites_solution_hydrogens geom
_atom_sites_solution_primary direct
_atom_sites_solution_secondary difmap
_audit_creation_method SHELXL-97
_audit_update_record
;
2015-10-27 deposited with the CCDC.
2016-01-25 downloaded from the CCDC.
;
_cell_angle_alpha 86.525(3)
_cell_angle_beta 83.202(3)
_cell_angle_gamma 87.556(3)
_cell_formula_units_Z 2
_cell_length_a 10.6980(16)
_cell_length_b 12.2896(19)
_cell_length_c 12.851(2)
_cell_measurement_reflns_used 7593
_cell_measurement_temperature 100(2)
_cell_measurement_theta_max 28.28
_cell_measurement_theta_min 2.24
_cell_volume 1673.5(4)
_computing_cell_refinement 'SAINT (Bruker, 2002)'
_computing_data_collection 'SMART (Bruker, 2002)'
_computing_data_reduction SAINT
_computing_molecular_graphics 'XP (Bruker, 2002)'
_computing_publication_material 'SHELXL-97 (Bruker, 2002)'
_computing_structure_refinement 'SHELXL-97 (Sheldrick, 1997)'
_computing_structure_solution 'SHELXS-97 (Sheldrick, 1997)'
_diffrn_ambient_temperature 100(2)
_diffrn_measured_fraction_theta_full 0.986
_diffrn_measured_fraction_theta_max 0.986
_diffrn_measurement_device_type 'Bruker APEX II area-detector diffractometer'
_diffrn_measurement_method '\f and \w scans'
_diffrn_radiation_monochromator graphite
_diffrn_radiation_source 'fine-focus sealed tube'
_diffrn_radiation_type MoK\a
_diffrn_radiation_wavelength 0.71073
_diffrn_reflns_av_R_equivalents 0.0389
_diffrn_reflns_av_sigmaI/netI 0.0434
_diffrn_reflns_limit_h_max 12
_diffrn_reflns_limit_h_min -12
_diffrn_reflns_limit_k_max 14
_diffrn_reflns_limit_k_min -14
_diffrn_reflns_limit_l_max 15
_diffrn_reflns_limit_l_min -15
_diffrn_reflns_number 18454
_diffrn_reflns_theta_full 25.50
_diffrn_reflns_theta_max 25.50
_diffrn_reflns_theta_min 1.60
_exptl_absorpt_coefficient_mu 0.743
_exptl_absorpt_correction_T_max 0.8596
_exptl_absorpt_correction_T_min 0.8079
_exptl_absorpt_correction_type multi-scan
_exptl_absorpt_process_details 'SADABS (Bruker, 2002)'
_exptl_crystal_colour Yellow
_exptl_crystal_density_diffrn 1.379
_exptl_crystal_density_method 'not measured'
_exptl_crystal_description Block
_exptl_crystal_F_000 720
_exptl_crystal_size_max 0.30
_exptl_crystal_size_mid 0.24
_exptl_crystal_size_min 0.21
_refine_diff_density_max 0.749
_refine_diff_density_min -0.810
_refine_diff_density_rms 0.186
_refine_ls_extinction_method none
_refine_ls_goodness_of_fit_ref 1.069
_refine_ls_hydrogen_treatment constr
_refine_ls_matrix_type full
_refine_ls_number_parameters 387
_refine_ls_number_reflns 6123
_refine_ls_number_restraints 0
_refine_ls_restrained_S_all 1.069
_refine_ls_R_factor_all 0.0413
_refine_ls_R_factor_gt 0.0326
_refine_ls_shift/su_max 0.001
_refine_ls_shift/su_mean 0.000
_refine_ls_structure_factor_coef Fsqd
_refine_ls_weighting_details 'calc w=1/[\s^2^(Fo^2^)+(0.0886P)^2^+0.5000P] where P=(Fo^2^+2Fc^2^)/3'
_refine_ls_weighting_scheme calc
_refine_ls_wR_factor_gt 0.1085
_refine_ls_wR_factor_ref 0.1300
_reflns_number_gt 5328
_reflns_number_total 6123
_reflns_threshold_expression I>2\s(I)
_cod_data_source_file c6ob00013d2.cif
_cod_data_source_block mo_20131129c_0m
_cod_depositor_comments
;
The following automatic conversions were performed:

'_symmetry_cell_setting' value 'Triclinic' changed to 'triclinic'
according to
/usr/data/users/saulius/crontab/automatic-downloads/rss-feeds/RSC/lib/dictionaries/cif_core.dic
dictionary named 'cif_core.dic' version 2.4.2 from 2011-04-26.

'_exptl_absorpt_correction_type' value 'Multi-scan' changed to
'multi-scan' according to
/usr/data/users/saulius/crontab/automatic-downloads/rss-feeds/RSC/lib/dictionaries/cif_core.dic
dictionary named 'cif_core.dic' version 2.4.2 from 2011-04-26.

Automatic conversion script
Id: cif_fix_values 4268 2015-11-12 08:31:59Z antanas 

 Adding full bibliography for 7154940.cif.
;
_cod_database_code 7154940

loop_
_symmetry_equiv_pos_as_xyz
'x, y, z'
'-x, -y, -z'

loop_
_atom_site_label
_atom_site_type_symbol
_atom_site_fract_x
_atom_site_fract_y
_atom_site_fract_z
_atom_site_U_iso_or_equiv
_atom_site_adp_type
_atom_site_occupancy
_atom_site_symmetry_multiplicity
_atom_site_calc_flag
_atom_site_refinement_flags
Pd1 Pd 0.17031(2) 0.721284(18) 0.334199(17) 0.01244(12) Uani 1 1 d .
Cl1 Cl -0.02392(7) 0.68960(7) 0.42741(6) 0.01710(19) Uani 1 1 d .
Cl2 Cl 0.36281(7) 0.75963(7) 0.24287(6) 0.01884(19) Uani 1 1 d .
N1 N 0.0090(2) 0.8647(2) 0.2021(2) 0.0153(6) Uani 1 1 d .
N2 N 0.0897(2) 0.7252(2) 0.1205(2) 0.0138(5) Uani 1 1 d .
N3 N 0.2591(3) 0.6507(2) 0.4597(2) 0.0177(6) Uani 1 1 d .
C1 C 0.0862(3) 0.7756(3) 0.2129(2) 0.0131(6) Uani 1 1 d .
C2 C -0.0353(3) 0.8702(3) 0.1046(2) 0.0173(7) Uani 1 1 d .
H2 H -0.0887 0.9243 0.0787 0.021 Uiso 1 1 calc R
C3 C 0.0136(3) 0.7825(3) 0.0550(2) 0.0175(7) Uani 1 1 d .
H3 H -0.0011 0.7637 -0.0114 0.021 Uiso 1 1 calc R
C4 C -0.0269(3) 0.9458(3) 0.2786(2) 0.0141(6) Uani 1 1 d .
C5 C 0.0637(3) 1.0190(3) 0.2979(2) 0.0173(7) Uani 1 1 d .
C6 C 0.0241(3) 1.0983(3) 0.3697(3) 0.0216(7) Uani 1 1 d .
H6 H 0.0815 1.1478 0.3855 0.026 Uiso 1 1 calc R
C7 C -0.0978(3) 1.1046(3) 0.4171(3) 0.0255(8) Uani 1 1 d .
H7 H -0.1219 1.1579 0.4647 0.031 Uiso 1 1 calc R
C8 C -0.1857(3) 1.0314(3) 0.3943(3) 0.0235(8) Uani 1 1 d .
H8 H -0.2682 1.0373 0.4261 0.028 Uiso 1 1 calc R
C9 C -0.1521(3) 0.9502(3) 0.3252(3) 0.0177(7) Uani 1 1 d .
C10 C 0.1947(3) 1.0198(3) 0.2388(3) 0.0208(7) Uani 1 1 d .
H10 H 0.2153 0.9458 0.2160 0.025 Uiso 1 1 calc R
C11 C 0.2955(4) 1.0489(4) 0.3054(3) 0.0392(11) Uani 1 1 d .
H11A H 0.2878 1.1254 0.3174 0.059 Uiso 1 1 calc R
H11B H 0.3772 1.0323 0.2694 0.059 Uiso 1 1 calc R
H11C H 0.2849 1.0076 0.3714 0.059 Uiso 1 1 calc R
C12 C 0.1958(4) 1.0957(4) 0.1403(3) 0.0438(11) Uani 1 1 d .
H12A H 0.1345 1.0733 0.0979 0.066 Uiso 1 1 calc R
H12B H 0.2779 1.0924 0.1011 0.066 Uiso 1 1 calc R
H12C H 0.1757 1.1691 0.1600 0.066 Uiso 1 1 calc R
C13 C -0.2490(3) 0.8693(3) 0.3034(3) 0.0222(7) Uani 1 1 d .
H13 H -0.2041 0.8071 0.2699 0.027 Uiso 1 1 calc R
C14 C -0.3393(3) 0.9215(3) 0.2286(3) 0.0291(9) Uani 1 1 d .
H14A H -0.3850 0.9820 0.2606 0.044 Uiso 1 1 calc R
H14B H -0.3974 0.8684 0.2143 0.044 Uiso 1 1 calc R
H14C H -0.2918 0.9465 0.1641 0.044 Uiso 1 1 calc R
C15 C -0.3265(3) 0.8273(3) 0.4035(3) 0.0295(9) Uani 1 1 d .
H15A H -0.2711 0.8009 0.4537 0.044 Uiso 1 1 calc R
H15B H -0.3771 0.7690 0.3880 0.044 Uiso 1 1 calc R
H15C H -0.3802 0.8854 0.4320 0.044 Uiso 1 1 calc R
C16 C 0.1707(3) 0.6324(3) 0.0877(2) 0.0145(6) Uani 1 1 d .
C17 C 0.2713(3) 0.6534(3) 0.0100(2) 0.0171(7) Uani 1 1 d .
C18 C 0.3448(3) 0.5633(3) -0.0248(3) 0.0200(7) Uani 1 1 d .
H18 H 0.4127 0.5739 -0.0762 0.024 Uiso 1 1 calc R
C19 C 0.3189(3) 0.4591(3) 0.0151(3) 0.0201(7) Uani 1 1 d .
H19 H 0.3691 0.4004 -0.0096 0.024 Uiso 1 1 calc R
C20 C 0.2186(3) 0.4414(3) 0.0919(3) 0.0198(7) Uani 1 1 d .
H20 H 0.2022 0.3707 0.1185 0.024 Uiso 1 1 calc R
C21 C 0.1416(3) 0.5281(3) 0.1300(2) 0.0158(7) Uani 1 1 d .
C22 C 0.2995(3) 0.7663(3) -0.0409(3) 0.0232(8) Uani 1 1 d .
H22 H 0.2489 0.8203 0.0006 0.028 Uiso 1 1 calc R
C23 C 0.2593(4) 0.7743(3) -0.1523(3) 0.0287(8) Uani 1 1 d .
H23A H 0.3091 0.7230 -0.1947 0.043 Uiso 1 1 calc R
H23B H 0.2718 0.8468 -0.1828 0.043 Uiso 1 1 calc R
H23C H 0.1719 0.7579 -0.1488 0.043 Uiso 1 1 calc R
C24 C 0.4378(3) 0.7935(3) -0.0441(3) 0.0297(9) Uani 1 1 d .
H24A H 0.4632 0.7828 0.0251 0.045 Uiso 1 1 calc R
H24B H 0.4488 0.8682 -0.0688 0.045 Uiso 1 1 calc R
H24C H 0.4885 0.7466 -0.0906 0.045 Uiso 1 1 calc R
C25 C 0.0269(3) 0.5071(3) 0.2108(3) 0.0178(7) Uani 1 1 d .
H25 H 0.0192 0.5667 0.2587 0.021 Uiso 1 1 calc R
C26 C -0.0930(3) 0.5113(3) 0.1554(3) 0.0294(9) Uani 1 1 d .
H26A H -0.0848 0.4583 0.1028 0.044 Uiso 1 1 calc R
H26B H -0.1048 0.5828 0.1228 0.044 Uiso 1 1 calc R
H26C H -0.1644 0.4954 0.2058 0.044 Uiso 1 1 calc R
C27 C 0.0376(4) 0.4016(3) 0.2764(3) 0.0300(9) Uani 1 1 d .
H27A H -0.0319 0.3979 0.3310 0.045 Uiso 1 1 calc R
H27B H 0.1152 0.3988 0.3073 0.045 Uiso 1 1 calc R
H27C H 0.0362 0.3411 0.2328 0.045 Uiso 1 1 calc R
C28 C 0.3498(3) 0.6966(3) 0.4999(2) 0.0179(7) Uani 1 1 d .
H28 H 0.3706 0.7672 0.4761 0.022 Uiso 1 1 calc R
C29 C 0.4175(3) 0.6430(3) 0.5784(2) 0.0186(7) Uani 1 1 d .
C30 C 0.5134(3) 0.6951(3) 0.6209(3) 0.0226(7) Uani 1 1 d .
H30 H 0.5307 0.7674 0.6006 0.027 Uiso 1 1 calc R
C31 C 0.5804(3) 0.6391(3) 0.6919(3) 0.0250(8) Uani 1 1 d .
H31 H 0.6436 0.6732 0.7202 0.030 Uiso 1 1 calc R
C32 C 0.5544(3) 0.5295(3) 0.7225(3) 0.0274(8) Uani 1 1 d .
H32 H 0.6025 0.4912 0.7693 0.033 Uiso 1 1 calc R
C33 C 0.4598(3) 0.4787(3) 0.6847(3) 0.0245(8) Uani 1 1 d .
H33 H 0.4424 0.4070 0.7072 0.029 Uiso 1 1 calc R
C34 C 0.3877(3) 0.5348(3) 0.6111(3) 0.0196(7) Uani 1 1 d .
C35 C 0.2887(3) 0.4881(3) 0.5686(3) 0.0208(7) Uani 1 1 d .
H35 H 0.2654 0.4174 0.5900 0.025 Uiso 1 1 calc R
C36 C 0.2272(3) 0.5470(3) 0.4960(2) 0.0195(7) Uani 1 1 d .
H36 H 0.1607 0.5157 0.4698 0.023 Uiso 1 1 calc R

loop_
_atom_site_aniso_label
_atom_site_aniso_U_11
_atom_site_aniso_U_22
_atom_site_aniso_U_33
_atom_site_aniso_U_23
_atom_site_aniso_U_13
_atom_site_aniso_U_12
Pd1 0.01269(17) 0.01325(17) 0.01192(16) -0.00041(10) -0.00391(10) -0.00022(10)
Cl1 0.0159(4) 0.0202(4) 0.0149(4) -0.0001(3) -0.0009(3) -0.0022(3)
Cl2 0.0135(4) 0.0211(4) 0.0217(4) 0.0036(3) -0.0033(3) -0.0014(3)
N1 0.0151(13) 0.0158(14) 0.0155(13) -0.0043(11) -0.0022(11) 0.0003(11)
N2 0.0133(13) 0.0135(14) 0.0150(13) -0.0013(11) -0.0025(10) -0.0004(10)
N3 0.0147(14) 0.0241(16) 0.0143(13) -0.0023(11) -0.0024(11) 0.0036(11)
C1 0.0094(14) 0.0166(17) 0.0135(15) -0.0014(12) -0.0010(12) -0.0037(12)
C2 0.0193(16) 0.0173(18) 0.0157(15) 0.0025(13) -0.0068(13) 0.0026(13)
C3 0.0171(16) 0.0226(18) 0.0133(15) 0.0000(13) -0.0042(13) 0.0002(13)
C4 0.0172(16) 0.0112(16) 0.0146(15) 0.0004(12) -0.0071(12) 0.0031(12)
C5 0.0193(17) 0.0177(18) 0.0157(16) 0.0003(13) -0.0060(13) 0.0007(13)
C6 0.0250(19) 0.0139(18) 0.0273(18) -0.0052(14) -0.0073(15) 0.0002(14)
C7 0.030(2) 0.0209(19) 0.0268(19) -0.0094(15) -0.0044(15) 0.0031(15)
C8 0.0190(17) 0.025(2) 0.0257(18) -0.0038(15) 0.0002(14) 0.0037(14)
C9 0.0210(17) 0.0130(17) 0.0190(16) 0.0020(13) -0.0028(13) -0.0014(13)
C10 0.0147(16) 0.0220(19) 0.0262(18) -0.0031(15) -0.0026(14) -0.0041(13)
C11 0.021(2) 0.059(3) 0.039(2) -0.012(2) -0.0054(17) -0.0084(19)
C12 0.029(2) 0.062(3) 0.036(2) 0.015(2) 0.0052(18) -0.002(2)
C13 0.0168(17) 0.0231(19) 0.0274(18) -0.0062(15) -0.0022(14) -0.0012(14)
C14 0.0197(18) 0.032(2) 0.037(2) 0.0022(17) -0.0086(16) -0.0063(15)
C15 0.0216(19) 0.026(2) 0.039(2) -0.0019(17) 0.0054(16) -0.0013(15)
C16 0.0119(15) 0.0180(17) 0.0145(15) -0.0058(13) -0.0044(12) 0.0027(12)
C17 0.0153(16) 0.0212(18) 0.0156(15) -0.0008(13) -0.0049(13) -0.0020(13)
C18 0.0149(16) 0.026(2) 0.0190(17) -0.0046(14) 0.0003(13) -0.0003(14)
C19 0.0176(17) 0.0191(18) 0.0246(17) -0.0066(14) -0.0058(14) 0.0056(14)
C20 0.0244(18) 0.0184(18) 0.0182(16) -0.0024(13) -0.0093(14) 0.0014(14)
C21 0.0187(16) 0.0169(17) 0.0129(15) -0.0021(13) -0.0055(13) 0.0000(13)
C22 0.0220(18) 0.023(2) 0.0233(18) 0.0000(15) 0.0020(14) -0.0014(14)
C23 0.034(2) 0.025(2) 0.0254(19) 0.0104(16) -0.0036(16) -0.0063(16)
C24 0.025(2) 0.031(2) 0.032(2) -0.0038(17) 0.0043(16) -0.0088(16)
C25 0.0215(17) 0.0167(17) 0.0161(15) -0.0031(13) -0.0038(13) -0.0036(13)
C26 0.0204(18) 0.044(2) 0.0247(19) -0.0008(17) -0.0033(15) -0.0082(16)
C27 0.037(2) 0.025(2) 0.0250(19) 0.0055(16) 0.0039(16) 0.0001(16)
C28 0.0177(16) 0.0194(18) 0.0166(16) -0.0018(13) -0.0020(13) 0.0023(13)
C29 0.0153(16) 0.0244(19) 0.0161(16) -0.0075(14) -0.0004(13) 0.0031(13)
C30 0.0219(18) 0.027(2) 0.0194(17) -0.0026(14) -0.0037(14) -0.0026(15)
C31 0.0196(18) 0.036(2) 0.0207(17) -0.0041(15) -0.0046(14) -0.0008(15)
C32 0.0259(19) 0.039(2) 0.0176(17) -0.0031(16) -0.0050(14) 0.0065(16)
C33 0.0253(19) 0.027(2) 0.0200(17) -0.0025(15) -0.0002(14) 0.0030(15)
C34 0.0231(18) 0.0193(18) 0.0155(16) -0.0020(13) 0.0017(13) 0.0010(14)
C35 0.0228(18) 0.0194(19) 0.0196(17) 0.0003(14) -0.0006(14) -0.0001(14)
C36 0.0216(18) 0.0203(18) 0.0166(16) 0.0024(13) -0.0036(13) -0.0012(14)

loop_
_atom_type_symbol
_atom_type_description
_atom_type_scat_dispersion_real
_atom_type_scat_dispersion_imag
_atom_type_scat_source
C C 0.0033 0.0016 'International Tables Vol C Tables 4.2.6.8 and 6.1.1.4'
H H 0.0000 0.0000 'International Tables Vol C Tables 4.2.6.8 and 6.1.1.4'
Cl Cl 0.1484 0.1585 'International Tables Vol C Tables 4.2.6.8 and 6.1.1.4'
N N 0.0061 0.0033 'International Tables Vol C Tables 4.2.6.8 and 6.1.1.4'
Pd Pd -0.9988 1.0072 'International Tables Vol C Tables 4.2.6.8 and 6.1.1.4'

loop_
_geom_angle_atom_site_label_1
_geom_angle_atom_site_label_2
_geom_angle_atom_site_label_3
_geom_angle
C1 Pd1 N3 175.41(11)
C1 Pd1 Cl2 90.19(9)
N3 Pd1 Cl2 90.41(8)
C1 Pd1 Cl1 89.50(9)
N3 Pd1 Cl1 90.06(8)
Cl2 Pd1 Cl1 177.84(3)
C1 N1 C2 110.6(3)
C1 N1 C4 127.2(3)
C2 N1 C4 122.2(3)
C1 N2 C3 110.0(3)
C1 N2 C16 126.7(3)
C3 N2 C16 122.9(3)
C28 N3 C36 118.5(3)
C28 N3 Pd1 123.6(2)
C36 N3 Pd1 117.7(2)
N1 C1 N2 105.0(3)
N1 C1 Pd1 129.4(2)
N2 C1 Pd1 125.6(2)
C3 C2 N1 106.8(3)
C3 C2 H2 126.6
N1 C2 H2 126.6
C2 C3 N2 107.5(3)
C2 C3 H3 126.3
N2 C3 H3 126.3
C9 C4 C5 123.6(3)
C9 C4 N1 118.1(3)
C5 C4 N1 118.3(3)
C6 C5 C4 116.5(3)
C6 C5 C10 120.7(3)
C4 C5 C10 122.6(3)
C7 C6 C5 121.4(3)
C7 C6 H6 119.3
C5 C6 H6 119.3
C6 C7 C8 120.3(3)
C6 C7 H7 119.9
C8 C7 H7 119.9
C9 C8 C7 121.2(3)
C9 C8 H8 119.4
C7 C8 H8 119.4
C8 C9 C4 117.1(3)
C8 C9 C13 120.3(3)
C4 C9 C13 122.7(3)
C5 C10 C11 113.4(3)
C5 C10 C12 110.0(3)
C11 C10 C12 111.0(3)
C5 C10 H10 107.4
C11 C10 H10 107.4
C12 C10 H10 107.4
C10 C11 H11A 109.5
C10 C11 H11B 109.5
H11A C11 H11B 109.5
C10 C11 H11C 109.5
H11A C11 H11C 109.5
H11B C11 H11C 109.5
C10 C12 H12A 109.5
C10 C12 H12B 109.5
H12A C12 H12B 109.5
C10 C12 H12C 109.5
H12A C12 H12C 109.5
H12B C12 H12C 109.5
C15 C13 C9 112.0(3)
C15 C13 C14 108.5(3)
C9 C13 C14 111.1(3)
C15 C13 H13 108.4
C9 C13 H13 108.4
C14 C13 H13 108.4
C13 C14 H14A 109.5
C13 C14 H14B 109.5
H14A C14 H14B 109.5
C13 C14 H14C 109.5
H14A C14 H14C 109.5
H14B C14 H14C 109.5
C13 C15 H15A 109.5
C13 C15 H15B 109.5
H15A C15 H15B 109.5
C13 C15 H15C 109.5
H15A C15 H15C 109.5
H15B C15 H15C 109.5
C21 C16 C17 123.6(3)
C21 C16 N2 119.5(3)
C17 C16 N2 116.9(3)
C18 C17 C16 116.6(3)
C18 C17 C22 119.4(3)
C16 C17 C22 123.9(3)
C19 C18 C17 121.5(3)
C19 C18 H18 119.3
C17 C18 H18 119.3
C18 C19 C20 120.4(3)
C18 C19 H19 119.8
C20 C19 H19 119.8
C19 C20 C21 120.9(3)
C19 C20 H20 119.5
C21 C20 H20 119.5
C16 C21 C20 117.1(3)
C16 C21 C25 122.3(3)
C20 C21 C25 120.5(3)
C17 C22 C24 112.7(3)
C17 C22 C23 109.3(3)
C24 C22 C23 110.5(3)
C17 C22 H22 108.1
C24 C22 H22 108.1
C23 C22 H22 108.1
C22 C23 H23A 109.5
C22 C23 H23B 109.5
H23A C23 H23B 109.5
C22 C23 H23C 109.5
H23A C23 H23C 109.5
H23B C23 H23C 109.5
C22 C24 H24A 109.5
C22 C24 H24B 109.5
H24A C24 H24B 109.5
C22 C24 H24C 109.5
H24A C24 H24C 109.5
H24B C24 H24C 109.5
C27 C25 C21 113.8(3)
C27 C25 C26 110.8(3)
C21 C25 C26 109.7(3)
C27 C25 H25 107.4
C21 C25 H25 107.4
C26 C25 H25 107.4
C25 C26 H26A 109.5
C25 C26 H26B 109.5
H26A C26 H26B 109.5
C25 C26 H26C 109.5
H26A C26 H26C 109.5
H26B C26 H26C 109.5
C25 C27 H27A 109.5
C25 C27 H27B 109.5
H27A C27 H27B 109.5
C25 C27 H27C 109.5
H27A C27 H27C 109.5
H27B C27 H27C 109.5
N3 C28 C29 122.9(3)
N3 C28 H28 118.6
C29 C28 H28 118.6
C34 C29 C30 120.7(3)
C34 C29 C28 117.8(3)
C30 C29 C28 121.5(3)
C31 C30 C29 119.6(3)
C31 C30 H30 120.2
C29 C30 H30 120.2
C30 C31 C32 120.2(3)
C30 C31 H31 119.9
C32 C31 H31 119.9
C33 C32 C31 121.0(3)
C33 C32 H32 119.5
C31 C32 H32 119.5
C32 C33 C34 120.3(4)
C32 C33 H33 119.9
C34 C33 H33 119.9
C35 C34 C29 118.2(3)
C35 C34 C33 123.6(3)
C29 C34 C33 118.1(3)
C36 C35 C34 119.5(3)
C36 C35 H35 120.3
C34 C35 H35 120.3
C35 C36 N3 122.9(3)
C35 C36 H36 118.5
N3 C36 H36 118.5

loop_
_geom_bond_atom_site_label_1
_geom_bond_atom_site_label_2
_geom_bond_distance
Pd1 C1 1.960(3)
Pd1 N3 2.093(3)
Pd1 Cl2 2.2987(8)
Pd1 Cl1 2.3080(8)
N1 C1 1.353(4)
N1 C2 1.389(4)
N1 C4 1.451(4)
N2 C1 1.367(4)
N2 C3 1.382(4)
N2 C16 1.456(4)
N3 C28 1.314(4)
N3 C36 1.372(5)
C2 C3 1.341(5)
C2 H2 0.9300
C3 H3 0.9300
C4 C9 1.401(5)
C4 C5 1.404(5)
C5 C6 1.400(5)
C5 C10 1.513(5)
C6 C7 1.374(5)
C6 H6 0.9300
C7 C8 1.396(5)
C7 H7 0.9300
C8 C9 1.383(5)
C8 H8 0.9300
C9 C13 1.528(5)
C10 C11 1.521(5)
C10 C12 1.525(5)
C10 H10 0.9800
C11 H11A 0.9600
C11 H11B 0.9600
C11 H11C 0.9600
C12 H12A 0.9600
C12 H12B 0.9600
C12 H12C 0.9600
C13 C15 1.521(5)
C13 C14 1.535(5)
C13 H13 0.9800
C14 H14A 0.9600
C14 H14B 0.9600
C14 H14C 0.9600
C15 H15A 0.9600
C15 H15B 0.9600
C15 H15C 0.9600
C16 C21 1.394(5)
C16 C17 1.400(5)
C17 C18 1.395(5)
C17 C22 1.524(5)
C18 C19 1.377(5)
C18 H18 0.9300
C19 C20 1.384(5)
C19 H19 0.9300
C20 C21 1.395(5)
C20 H20 0.9300
C21 C25 1.531(5)
C22 C24 1.526(5)
C22 C23 1.540(5)
C22 H22 0.9800
C23 H23A 0.9600
C23 H23B 0.9600
C23 H23C 0.9600
C24 H24A 0.9600
C24 H24B 0.9600
C24 H24C 0.9600
C25 C27 1.511(5)
C25 C26 1.537(5)
C25 H25 0.9800
C26 H26A 0.9600
C26 H26B 0.9600
C26 H26C 0.9600
C27 H27A 0.9600
C27 H27B 0.9600
C27 H27C 0.9600
C28 C29 1.425(5)
C28 H28 0.9300
C29 C34 1.408(5)
C29 C30 1.411(5)
C30 C31 1.363(5)
C30 H30 0.9300
C31 C32 1.411(6)
C31 H31 0.9300
C32 C33 1.363(5)
C32 H32 0.9300
C33 C34 1.418(5)
C33 H33 0.9300
C34 C35 1.406(5)
C35 C36 1.361(5)
C35 H35 0.9300
C36 H36 0.9300

loop_
_geom_torsion_atom_site_label_1
_geom_torsion_atom_site_label_2
_geom_torsion_atom_site_label_3
_geom_torsion_atom_site_label_4
_geom_torsion
C1 Pd1 N3 C28 144.9(13)
Cl2 Pd1 N3 C28 47.4(2)
Cl1 Pd1 N3 C28 -130.5(2)
C1 Pd1 N3 C36 -29.8(14)
Cl2 Pd1 N3 C36 -127.3(2)
Cl1 Pd1 N3 C36 54.8(2)
C2 N1 C1 N2 0.0(3)
C4 N1 C1 N2 179.6(3)
C2 N1 C1 Pd1 -176.9(2)
C4 N1 C1 Pd1 2.7(5)
C3 N2 C1 N1 -0.9(3)
C16 N2 C1 N1 172.5(3)
C3 N2 C1 Pd1 176.2(2)
C16 N2 C1 Pd1 -10.3(4)
N3 Pd1 C1 N1 149.6(12)
Cl2 Pd1 C1 N1 -112.9(3)
Cl1 Pd1 C1 N1 64.9(3)
N3 Pd1 C1 N2 -26.8(15)
Cl2 Pd1 C1 N2 70.7(3)
Cl1 Pd1 C1 N2 -111.5(3)
C1 N1 C2 C3 0.9(4)
C4 N1 C2 C3 -178.7(3)
N1 C2 C3 N2 -1.4(4)
C1 N2 C3 C2 1.5(4)
C16 N2 C3 C2 -172.2(3)
C1 N1 C4 C9 -111.2(4)
C2 N1 C4 C9 68.4(4)
C1 N1 C4 C5 72.0(4)
C2 N1 C4 C5 -108.4(3)
C9 C4 C5 C6 1.3(5)
N1 C4 C5 C6 177.9(3)
C9 C4 C5 C10 -173.8(3)
N1 C4 C5 C10 2.8(5)
C4 C5 C6 C7 -1.0(5)
C10 C5 C6 C7 174.3(3)
C5 C6 C7 C8 -0.2(5)
C6 C7 C8 C9 1.1(6)
C7 C8 C9 C4 -0.7(5)
C7 C8 C9 C13 178.6(3)
C5 C4 C9 C8 -0.5(5)
N1 C4 C9 C8 -177.1(3)
C5 C4 C9 C13 -179.8(3)
N1 C4 C9 C13 3.6(5)
C6 C5 C10 C11 39.5(5)
C4 C5 C10 C11 -145.6(4)
C6 C5 C10 C12 -85.5(4)
C4 C5 C10 C12 89.4(4)
C8 C9 C13 C15 -44.5(4)
C4 C9 C13 C15 134.8(3)
C8 C9 C13 C14 77.0(4)
C4 C9 C13 C14 -103.7(4)
C1 N2 C16 C21 77.0(4)
C3 N2 C16 C21 -110.3(3)
C1 N2 C16 C17 -106.3(4)
C3 N2 C16 C17 66.4(4)
C21 C16 C17 C18 -0.3(5)
N2 C16 C17 C18 -176.9(3)
C21 C16 C17 C22 176.5(3)
N2 C16 C17 C22 0.0(4)
C16 C17 C18 C19 0.3(5)
C22 C17 C18 C19 -176.7(3)
C17 C18 C19 C20 -0.3(5)
C18 C19 C20 C21 0.3(5)
C17 C16 C21 C20 0.3(5)
N2 C16 C21 C20 176.8(3)
C17 C16 C21 C25 -176.8(3)
N2 C16 C21 C25 -0.3(4)
C19 C20 C21 C16 -0.3(5)
C19 C20 C21 C25 176.8(3)
C18 C17 C22 C24 -51.4(4)
C16 C17 C22 C24 131.9(3)
C18 C17 C22 C23 71.9(4)
C16 C17 C22 C23 -104.9(4)
C16 C21 C25 C27 -157.8(3)
C20 C21 C25 C27 25.2(4)
C16 C21 C25 C26 77.5(4)
C20 C21 C25 C26 -99.5(4)
C36 N3 C28 C29 0.9(5)
Pd1 N3 C28 C29 -173.7(2)
N3 C28 C29 C34 2.1(5)
N3 C28 C29 C30 -179.2(3)
C34 C29 C30 C31 2.1(5)
C28 C29 C30 C31 -176.6(3)
C29 C30 C31 C32 0.1(5)
C30 C31 C32 C33 -2.0(5)
C31 C32 C33 C34 1.7(5)
C30 C29 C34 C35 178.0(3)
C28 C29 C34 C35 -3.3(4)
C30 C29 C34 C33 -2.4(5)
C28 C29 C34 C33 176.3(3)
C32 C33 C34 C35 -179.9(3)
C32 C33 C34 C29 0.5(5)
C29 C34 C35 C36 1.6(5)
C33 C34 C35 C36 -178.0(3)
C34 C35 C36 N3 1.5(5)
C28 N3 C36 C35 -2.8(5)
Pd1 N3 C36 C35 172.2(3)
